data_7048477
loop_
_publ_author_name
'Mertens, R. Tyler'
'Kim, Jong Hyun'
'Jennings, Will C.'
'Parkin, Sean'
'Awuah, Samuel G.'

_publ_section_title
;
 Revisiting the reactivity of tetrachloroauric acid with N,N-bidentate
 ligands: structural and spectroscopic insights.
;
_journal_issue 6
_journal_name_full 'Dalton transactions (Cambridge, England : 2003)'
_journal_page_first 2093
_journal_page_last 2099
_journal_paper_doi 10.1039/c8dt04960b
_journal_volume 48
_journal_year 2019
_chemical_formula_moiety 'C12 H8 Au Cl2 N2, Au Cl2'
_chemical_formula_sum 'C12 H8 Au2 Cl4 N2'
_chemical_formula_weight 715.94
_space_group_crystal_system triclinic
_space_group_IT_number 2
_space_group_name_Hall '-P 1'
_space_group_name_H-M_alt 'P -1'
_symmetry_space_group_name_Hall '-P 1'
_symmetry_space_group_name_H-M 'P -1'
_atom_sites_solution_hydrogens difmap
_atom_sites_solution_primary direct
_atom_sites_solution_secondary difmap
_audit_creation_method 'SHELXL-2017 and CIFFIX/1'
_audit_update_record
;
2018-09-18 deposited with the CCDC.
2019-01-08 downloaded from the CCDC.
;
_cell_angle_alpha 74.929(1)
_cell_angle_beta 77.645(1)
_cell_angle_gamma 84.574(1)
_cell_formula_units_Z 2
_cell_length_a 7.3559(2)
_cell_length_b 7.9171(2)
_cell_length_c 13.8613(4)
_cell_measurement_reflns_used 9914
_cell_measurement_temperature 90.0(2)
_cell_measurement_theta_max 27.48
_cell_measurement_theta_min 2.67
_cell_volume 760.78(4)
_computing_cell_refinement '<i>APEX3</i> (Bruker-AXS, 2016)'
_computing_data_collection '<i>APEX3</i> (Bruker-AXS, 2016)'
_computing_data_reduction '<i>APEX3</i> (Bruker-AXS, 2016)'
_computing_molecular_graphics '<i>XP in SHELXTL</i> (Sheldrick, 2008)'
_computing_publication_material '<i>SHELX</i> (Sheldrick, 2008) and <i>CIFFIX</i> (Parkin, 2013)'
_computing_structure_refinement '<i>SHELXL-2017/1</i> (Sheldrick, 2015b)'
_computing_structure_solution '<i>SHELXT</i> (Sheldrick, 2015a)'
_diffrn_ambient_temperature 90.0(2)
_diffrn_detector_area_resol_mean 5.6
_diffrn_measured_fraction_theta_full 0.990
_diffrn_measured_fraction_theta_max 0.991
_diffrn_measurement_device_type 'Bruker D8 Venture dual source'
_diffrn_measurement_method '\f and \w scans'
_diffrn_radiation_type MoK\a
_diffrn_radiation_wavelength 0.71073
_diffrn_reflns_av_R_equivalents 0.0213
_diffrn_reflns_av_unetI/netI 0.0235
_diffrn_reflns_Laue_measured_fraction_full 0.990
_diffrn_reflns_Laue_measured_fraction_max 0.991
_diffrn_reflns_limit_h_max 9
_diffrn_reflns_limit_h_min -9
_diffrn_reflns_limit_k_max 10
_diffrn_reflns_limit_k_min -10
_diffrn_reflns_limit_l_max 17
_diffrn_reflns_limit_l_min -17
_diffrn_reflns_number 10349
_diffrn_reflns_point_group_measured_fraction_full 0.990
_diffrn_reflns_point_group_measured_fraction_max 0.991
_diffrn_reflns_theta_full 25.242
_diffrn_reflns_theta_max 27.476
_diffrn_reflns_theta_min 2.667
_diffrn_source microsource
_exptl_absorpt_coefficient_mu 19.952
_exptl_absorpt_correction_T_max 0.563
_exptl_absorpt_correction_T_min 0.397
_exptl_absorpt_correction_type multi-scan
_exptl_absorpt_process_details '<i>SADABS</i> (Krause et al., 2015)'
_exptl_crystal_colour yellow
_exptl_crystal_density_diffrn 3.125
_exptl_crystal_description chip
_exptl_crystal_F_000 640
_exptl_crystal_size_max 0.060
_exptl_crystal_size_mid 0.050
_exptl_crystal_size_min 0.030
_refine_diff_density_max 1.093
_refine_diff_density_min -1.211
_refine_diff_density_rms 0.161
_refine_ls_extinction_method none
_refine_ls_goodness_of_fit_ref 1.199
_refine_ls_hydrogen_treatment constr
_refine_ls_matrix_type full
_refine_ls_number_parameters 184
_refine_ls_number_reflns 3472
_refine_ls_number_restraints 0
_refine_ls_restrained_S_all 1.199
_refine_ls_R_factor_all 0.0213
_refine_ls_R_factor_gt 0.0193
_refine_ls_shift/su_max 0.002
_refine_ls_shift/su_mean 0.000
_refine_ls_structure_factor_coef Fsqd
_refine_ls_weighting_details 'w=1/[\s^2^(Fo^2^)+(0.0088P)^2^+3.1613P] where P=(Fo^2^+2Fc^2^)/3'
_refine_ls_weighting_scheme calc
_refine_ls_wR_factor_gt 0.0461
_refine_ls_wR_factor_ref 0.0467
_reflns_Friedel_coverage 0.000
_reflns_number_gt 3256
_reflns_number_total 3472
_reflns_threshold_expression 'I > 2\s(I)'
_cod_data_source_file c8dt04960b2.cif
_cod_data_source_block m17107
_cod_depositor_comments 'Adding full bibliography for 7048474--7048479.cif.'
_cod_database_code 7048477
_shelx_shelxl_version_number 2017/1
_shelx_space_group_comment
; 
The symmetry employed for this shelxl refinement is uniquely defined 
by the following loop, which should always be used as a source of 
symmetry information in preference to the above space-group names. 
They are only intended as comments. 
;
_shelx_estimated_absorpt_t_min 0.381
_shelx_estimated_absorpt_t_max 0.586
_exptl_absorpt_special_details
; 
In addition to absorption, multi-scan techniques also correct other slowly 
varying changes in scale factor over reciprocal space, such as those caused 
by x-ray beam inhomogeneity, goniometer imperfection, crystal decomposition, 
crystal longer than the x-ray beam cross section, absorption by the crystal 
mount etc.  These account, by and large, for much of the difference between 
estimated values of Tmin and Tmax and the _exptl_absorpt_correction_ values. 
;

loop_
_space_group_symop_operation_xyz
'x, y, z'
'-x, -y, -z'

loop_
_atom_site_label
_atom_site_type_symbol
_atom_site_fract_x
_atom_site_fract_y
_atom_site_fract_z
_atom_site_U_iso_or_equiv
_atom_site_adp_type
_atom_site_occupancy
_atom_site_site_symmetry_order
_atom_site_calc_flag
_atom_site_refinement_flags_posn
_atom_site_refinement_flags_adp
_atom_site_refinement_flags_occupancy
Au2 Au 0.500000 0.500000 0.500000 0.01592(6) Uani 1 2 d S . P
Cl3 Cl 0.41973(16) 0.78481(15) 0.43923(9) 0.0211(2) Uani 1 1 d . . .
Au3 Au 0.500000 0.500000 1.000000 0.01886(7) Uani 1 2 d S . P
Cl4 Cl 0.73513(16) 0.29454(16) 0.98528(9) 0.0237(2) Uani 1 1 d . . .
Au1 Au 0.80106(2) 0.15647(2) 0.75746(2) 0.01734(5) Uani 1 1 d . . .
Cl1 Cl 1.09773(17) 0.09617(17) 0.68604(10) 0.0275(3) Uani 1 1 d . . .
Cl2 Cl 0.76670(18) -0.12797(16) 0.84121(10) 0.0259(3) Uani 1 1 d . . .
N1 N 0.8176(5) 0.4180(5) 0.6904(3) 0.0171(8) Uani 1 1 d . . .
N2 N 0.5331(5) 0.2317(5) 0.8093(3) 0.0176(8) Uani 1 1 d . . .
C1 C 0.9644(6) 0.5038(7) 0.6319(4) 0.0212(10) Uani 1 1 d . . .
H1 H 1.080469 0.441964 0.618925 0.025 Uiso 1 1 calc R U .
C2 C 0.9503(7) 0.6836(7) 0.5892(4) 0.0223(10) Uani 1 1 d . . .
H2 H 1.056943 0.743239 0.547970 0.027 Uiso 1 1 calc R U .
C3 C 0.7838(7) 0.7744(7) 0.6065(4) 0.0214(10) Uani 1 1 d . . .
H3 H 0.773569 0.896173 0.575845 0.026 Uiso 1 1 calc R U .
C4 C 0.6263(6) 0.6852(6) 0.6704(3) 0.0180(9) Uani 1 1 d . . .
C5 C 0.6512(6) 0.5049(6) 0.7103(3) 0.0158(9) Uani 1 1 d . . .
C6 C 0.5000(6) 0.4068(6) 0.7726(3) 0.0158(9) Uani 1 1 d . . .
C7 C 0.3265(6) 0.4880(7) 0.7962(4) 0.0187(9) Uani 1 1 d . . .
C8 C 0.1827(7) 0.3820(7) 0.8625(4) 0.0239(11) Uani 1 1 d . . .
H8 H 0.062283 0.432281 0.881918 0.029 Uiso 1 1 calc R U .
C9 C 0.2192(7) 0.2070(7) 0.8981(4) 0.0248(11) Uani 1 1 d . . .
H9 H 0.123481 0.135389 0.942259 0.030 Uiso 1 1 calc R U .
C10 C 0.3975(7) 0.1320(7) 0.8697(4) 0.023(1) Uani 1 1 d . . .
H10 H 0.420932 0.009745 0.893800 0.028 Uiso 1 1 calc R U .
C11 C 0.4472(7) 0.7661(7) 0.6948(4) 0.0191(9) Uani 1 1 d . . .
H11 H 0.428646 0.888223 0.667639 0.023 Uiso 1 1 calc R U .
C12 C 0.3016(6) 0.6720(7) 0.7565(4) 0.0201(10) Uani 1 1 d . . .
H12 H 0.183676 0.729009 0.772942 0.024 Uiso 1 1 calc R U .

loop_
_atom_site_aniso_label
_atom_site_aniso_U_11
_atom_site_aniso_U_22
_atom_site_aniso_U_33
_atom_site_aniso_U_23
_atom_site_aniso_U_13
_atom_site_aniso_U_12
Au2 0.01570(12) 0.01571(12) 0.01641(12) -0.00389(9) -0.00284(9) -0.00184(9)
Cl3 0.0223(5) 0.0169(6) 0.0229(6) -0.0028(5) -0.0046(4) -0.0010(4)
Au3 0.01748(12) 0.02195(14) 0.01734(12) -0.00498(10) -0.00175(9) -0.00524(10)
Cl4 0.0196(5) 0.0258(6) 0.0249(6) -0.0060(5) -0.0017(4) -0.0038(5)
Au1 0.01796(9) 0.01620(9) 0.01789(9) -0.00428(7) -0.00458(7) 0.00178(6)
Cl1 0.0206(6) 0.0260(7) 0.0329(7) -0.0072(5) -0.0031(5) 0.0079(5)
Cl2 0.0345(7) 0.0175(6) 0.0248(6) -0.0030(5) -0.0074(5) 0.0009(5)
N1 0.0166(18) 0.017(2) 0.020(2) -0.0074(16) -0.0053(15) 0.0016(15)
N2 0.0176(19) 0.019(2) 0.0160(19) -0.0045(16) -0.0027(15) -0.0028(15)
C1 0.013(2) 0.028(3) 0.023(2) -0.010(2) -0.0018(18) 0.0002(19)
C2 0.020(2) 0.022(3) 0.023(2) -0.003(2) 0.0002(19) -0.0055(19)
C3 0.023(2) 0.018(2) 0.022(2) -0.005(2) -0.0022(19) -0.0024(19)
C4 0.019(2) 0.020(2) 0.015(2) -0.0043(19) -0.0022(17) -0.0027(18)
C5 0.015(2) 0.018(2) 0.016(2) -0.0067(18) -0.0028(17) 0.0002(17)
C6 0.019(2) 0.019(2) 0.010(2) -0.0030(18) -0.0037(17) -0.0026(17)
C7 0.016(2) 0.024(2) 0.017(2) -0.0030(19) -0.0055(17) -0.0031(18)
C8 0.016(2) 0.032(3) 0.025(3) -0.010(2) -0.0037(19) -0.002(2)
C9 0.021(2) 0.032(3) 0.019(2) -0.003(2) 0.0013(19) -0.008(2)
C10 0.027(3) 0.021(3) 0.020(2) -0.002(2) -0.004(2) -0.006(2)
C11 0.021(2) 0.016(2) 0.020(2) -0.0048(19) -0.0042(18) 0.0033(18)
C12 0.015(2) 0.024(3) 0.021(2) -0.007(2) -0.0010(18) -0.0004(18)

loop_
_atom_type_symbol
_atom_type_description
_atom_type_scat_dispersion_real
_atom_type_scat_dispersion_imag
_atom_type_scat_source
C C 0.0033 0.0016 'International Tables Vol C Tables 4.2.6.8 and 6.1.1.4'
H H 0.0000 0.0000 'International Tables Vol C Tables 4.2.6.8 and 6.1.1.4'
Au Au -2.0133 8.8022 'International Tables Vol C Tables 4.2.6.8 and 6.1.1.4'
Cl Cl 0.1484 0.1585 'International Tables Vol C Tables 4.2.6.8 and 6.1.1.4'
N N 0.0061 0.0033 'International Tables Vol C Tables 4.2.6.8 and 6.1.1.4'

loop_
_geom_angle_atom_site_label_1
_geom_angle_atom_site_label_2
_geom_angle_atom_site_label_3
_geom_angle
_geom_angle_site_symmetry_1
_geom_angle_site_symmetry_3
Cl3 Au2 Cl3 180.0 2_666 .
Cl4 Au3 Cl4 180.0 . 2_667
N2 Au1 N1 81.70(16) . .
N2 Au1 Cl1 174.19(12) . .
N1 Au1 Cl1 93.22(11) . .
N2 Au1 Cl2 94.64(12) . .
N1 Au1 Cl2 175.73(12) . .
Cl1 Au1 Cl2 90.54(5) . .
C1 N1 C5 120.2(4) . .
C1 N1 Au1 128.2(3) . .
C5 N1 Au1 111.6(3) . .
C10 N2 C6 120.4(4) . .
C10 N2 Au1 127.9(4) . .
C6 N2 Au1 111.6(3) . .
N1 C1 C2 120.9(4) . .
N1 C1 H1 119.6 . .
C2 C1 H1 119.6 . .
C3 C2 C1 120.3(5) . .
C3 C2 H2 119.8 . .
C1 C2 H2 119.8 . .
C2 C3 C4 119.5(5) . .
C2 C3 H3 120.2 . .
C4 C3 H3 120.2 . .
C5 C4 C3 116.8(4) . .
C5 C4 C11 118.7(4) . .
C3 C4 C11 124.5(5) . .
N1 C5 C4 122.3(4) . .
N1 C5 C6 117.7(4) . .
C4 C5 C6 120.0(4) . .
N2 C6 C7 122.2(4) . .
N2 C6 C5 117.3(4) . .
C7 C6 C5 120.5(4) . .
C6 C7 C8 117.3(5) . .
C6 C7 C12 119.4(4) . .
C8 C7 C12 123.2(5) . .
C9 C8 C7 119.4(5) . .
C9 C8 H8 120.3 . .
C7 C8 H8 120.3 . .
C8 C9 C10 120.5(5) . .
C8 C9 H9 119.7 . .
C10 C9 H9 119.7 . .
N2 C10 C9 120.2(5) . .
N2 C10 H10 119.9 . .
C9 C10 H10 119.9 . .
C12 C11 C4 121.3(5) . .
C12 C11 H11 119.3 . .
C4 C11 H11 119.3 . .
C11 C12 C7 119.9(4) . .
C11 C12 H12 120.0 . .
C7 C12 H12 120.0 . .

loop_
_geom_bond_atom_site_label_1
_geom_bond_atom_site_label_2
_geom_bond_distance
_geom_bond_site_symmetry_2
Au2 Cl3 2.2618(11) 2_666
Au2 Cl3 2.2618(11) .
Au3 Cl4 2.2734(12) .
Au3 Cl4 2.2734(12) 2_667
Au1 N2 2.037(4) .
Au1 N1 2.041(4) .
Au1 Cl1 2.2571(12) .
Au1 Cl2 2.2595(12) .
N1 C1 1.328(6) .
N1 C5 1.357(6) .
N2 C10 1.330(6) .
N2 C6 1.365(6) .
C1 C2 1.396(7) .
C1 H1 0.9500 .
C2 C3 1.368(7) .
C2 H2 0.9500 .
C3 C4 1.420(7) .
C3 H3 0.9500 .
C4 C5 1.400(7) .
C4 C11 1.422(7) .
C5 C6 1.411(6) .
C6 C7 1.387(7) .
C7 C8 1.421(7) .
C7 C12 1.426(7) .
C8 C9 1.366(8) .
C8 H8 0.9500 .
C9 C10 1.407(7) .
C9 H9 0.9500 .
C10 H10 0.9500 .
C11 C12 1.364(7) .
C11 H11 0.9500 .
C12 H12 0.9500 .

loop_
_geom_torsion_atom_site_label_1
_geom_torsion_atom_site_label_2
_geom_torsion_atom_site_label_3
_geom_torsion_atom_site_label_4
_geom_torsion
C5 N1 C1 C2 -0.5(7)
Au1 N1 C1 C2 178.0(3)
N1 C1 C2 C3 -0.5(7)
C1 C2 C3 C4 1.7(7)
C2 C3 C4 C5 -1.8(7)
C2 C3 C4 C11 179.2(5)
C1 N1 C5 C4 0.4(7)
Au1 N1 C5 C4 -178.4(3)
C1 N1 C5 C6 179.7(4)
Au1 N1 C5 C6 1.0(5)
C3 C4 C5 N1 0.8(7)
C11 C4 C5 N1 179.9(4)
C3 C4 C5 C6 -178.5(4)
C11 C4 C5 C6 0.6(7)
C10 N2 C6 C7 0.2(7)
Au1 N2 C6 C7 179.1(3)
C10 N2 C6 C5 179.0(4)
Au1 N2 C6 C5 -2.1(5)
N1 C5 C6 N2 0.8(6)
C4 C5 C6 N2 -179.8(4)
N1 C5 C6 C7 179.6(4)
C4 C5 C6 C7 -1.0(6)
N2 C6 C7 C8 1.1(7)
C5 C6 C7 C8 -177.7(4)
N2 C6 C7 C12 179.1(4)
C5 C6 C7 C12 0.4(7)
C6 C7 C8 C9 -1.2(7)
C12 C7 C8 C9 -179.2(5)
C7 C8 C9 C10 0.2(8)
C6 N2 C10 C9 -1.4(7)
Au1 N2 C10 C9 180.0(4)
C8 C9 C10 N2 1.2(8)
C5 C4 C11 C12 0.6(7)
C3 C4 C11 C12 179.6(5)
C4 C11 C12 C7 -1.2(7)
C6 C7 C12 C11 0.7(7)
C8 C7 C12 C11 178.7(5)
